data_7206432
loop_
_publ_author_name
'Yang, Jin'
'Ma, Jian-Fang'
'Batten, Stuart R.'
'Ng, Seik Weng'
'Liu, Ying-Ying'

_publ_section_title
;
 Supramolecular isomers: the first 3-fold interpenetrating 8-connected
 hex-c3 net and an unusual 4-fold interpenetrating 65.8 net
;
_journal_issue 17
_journal_name_full CrystEngComm
_journal_page_first 5296
_journal_paper_doi 10.1039/c1ce05775h
_journal_volume 13
_journal_year 2011
_chemical_formula_moiety 'C56 H44 Co2 N12 O8'
_chemical_formula_sum 'C56 H44 Co2 N12 O8'
_chemical_formula_weight 1130.89
_chemical_name_systematic
;
?
;
_space_group_IT_number 15
_symmetry_cell_setting monoclinic
_symmetry_space_group_name_Hall '-C 2yc'
_symmetry_space_group_name_H-M 'C 1 2/c 1'
_atom_sites_solution_hydrogens geom
_atom_sites_solution_primary direct
_atom_sites_solution_secondary difmap
_audit_creation_method SHELXL-97
_cell_angle_alpha 90.00
_cell_angle_beta 117.669(4)
_cell_angle_gamma 90.00
_cell_formula_units_Z 4
_cell_length_a 22.5402(6)
_cell_length_b 16.4113(3)
_cell_length_c 15.8608(5)
_cell_measurement_reflns_used 4571
_cell_measurement_temperature 293(2)
_cell_measurement_theta_max 67.04
_cell_measurement_theta_min 3.95
_cell_volume 5196.2(3)
_computing_cell_refinement CrysAlis
_computing_data_collection 'CrysAlis (Oxford Diffraction, 2006)'
_computing_data_reduction CrysAlis
_computing_structure_refinement 'SHELXL-97 (Sheldrick, 1997)'
_computing_structure_solution 'SHELXS-97 (Sheldrick, 1997)'
_diffrn_ambient_temperature 293(2)
_diffrn_detector_area_resol_mean 10.0
_diffrn_measured_fraction_theta_full 0.984
_diffrn_measured_fraction_theta_max 0.984
_diffrn_measurement_device_type 'Oxford Diffraction Gemini R Ultra'
_diffrn_measurement_method '\w scan'
_diffrn_radiation_monochromator graphite
_diffrn_radiation_source 'fine-focus sealed tube'
_diffrn_radiation_type CuK\a
_diffrn_radiation_wavelength 1.54178
_diffrn_reflns_av_R_equivalents 0.0511
_diffrn_reflns_av_sigmaI/netI 0.0642
_diffrn_reflns_limit_h_max 25
_diffrn_reflns_limit_h_min -26
_diffrn_reflns_limit_k_max 15
_diffrn_reflns_limit_k_min -19
_diffrn_reflns_limit_l_max 18
_diffrn_reflns_limit_l_min -15
_diffrn_reflns_number 10271
_diffrn_reflns_theta_full 67.04
_diffrn_reflns_theta_max 67.04
_diffrn_reflns_theta_min 3.95
_exptl_absorpt_coefficient_mu 5.571
_exptl_absorpt_correction_T_max 0.83
_exptl_absorpt_correction_T_min 0.31
_exptl_absorpt_correction_type multi-scan
_exptl_absorpt_process_details 'CrysAlis (Oxford Diffraction, 2006)'
_exptl_crystal_colour yellow
_exptl_crystal_density_diffrn 1.446
_exptl_crystal_density_method 'not measured'
_exptl_crystal_description block
_exptl_crystal_F_000 2328
_exptl_crystal_size_max 0.27
_exptl_crystal_size_mid 0.21
_exptl_crystal_size_min 0.18
_refine_diff_density_max 0.832
_refine_diff_density_min -0.392
_refine_diff_density_rms 0.098
_refine_ls_extinction_method none
_refine_ls_goodness_of_fit_ref 0.935
_refine_ls_hydrogen_treatment mixed
_refine_ls_matrix_type full
_refine_ls_number_parameters 392
_refine_ls_number_reflns 4571
_refine_ls_number_restraints 72
_refine_ls_restrained_S_all 0.934
_refine_ls_R_factor_all 0.0838
_refine_ls_R_factor_gt 0.0636
_refine_ls_shift/su_max 0.001
_refine_ls_shift/su_mean 0.000
_refine_ls_structure_factor_coef Fsqd
_refine_ls_weighting_details 'calc w=1/[\s^2^(Fo^2^)+(0.1044P)^2^+0.0000P] where P=(Fo^2^+2Fc^2^)/3'
_refine_ls_weighting_scheme calc
_refine_ls_wR_factor_gt 0.1527
_refine_ls_wR_factor_ref 0.1613
_reflns_number_gt 3137
_reflns_number_total 4571
_reflns_threshold_expression >2\s(I)
_cod_data_source_file c1ce05775h.txt
_cod_data_source_block 1
_cod_depositor_comments
;
The following automatic conversions were performed:

'_symmetry_cell_setting' value 'Monoclinic' changed to 'monoclinic'
according to /home/saulius/struct/CIF-dictionaries/cif_core.dic
dictionary named 'cif_core.dic' version 2.4.1 from 2010-06-29.

Automatic conversion script
Id: cif_fix_values 1715 2011-07-08 13:25:40Z adriana 
;
_cod_original_cell_volume 5196.2(2)
_cod_original_sg_symbol_H-M 'C 2/c'
_cod_database_code 7206432

loop_
_symmetry_equiv_pos_as_xyz
'x, y, z'
'x, -y, z+1/2'
'x+1/2, y+1/2, z'
'x+1/2, -y+1/2, z+1/2'
'-x, -y, -z'
'-x, y, -z-1/2'
'-x+1/2, -y+1/2, -z'
'-x+1/2, y+1/2, -z-1/2'

loop_
_atom_site_label
_atom_site_type_symbol
_atom_site_fract_x
_atom_site_fract_y
_atom_site_fract_z
_atom_site_U_iso_or_equiv
_atom_site_adp_type
_atom_site_occupancy
_atom_site_symmetry_multiplicity
_atom_site_calc_flag
_atom_site_refinement_flags
_atom_site_disorder_assembly
_atom_site_disorder_group
Co1 Co 0.53877(3) 0.19695(3) 0.39600(4) 0.02826(19) Uani 1 1 d . . .
O1 O 0.49043(15) 0.29412(17) 0.3129(2) 0.0440(7) Uani 1 1 d . . .
O2 O 0.46071(15) 1.09420(17) 0.1741(2) 0.0493(8) Uani 1 1 d . . .
O3 O 0.56857(17) 0.2707(2) 0.5274(2) 0.0553(8) Uani 1 1 d . . .
O4 O 0.59299(15) 0.1407(2) 0.5374(2) 0.0546(8) Uani 1 1 d . . .
N1 N 0.5140(6) 0.6741(5) 0.2987(8) 0.057(3) Uani 0.50 1 d P A -1
N2 N 0.4941(8) 0.7132(5) 0.2243(8) 0.051(4) Uani 0.50 1 d P A -1
N3 N 0.7393(2) 0.2174(3) 0.9823(3) 0.0763(15) Uani 1 1 d . . .
N4 N 0.62963(16) 0.2369(2) 0.3962(2) 0.0375(7) Uani 1 1 d . . .
N5 N 0.70651(17) 0.3220(2) 0.4021(3) 0.0420(8) Uani 1 1 d . . .
N6 N 0.86742(17) 0.5985(2) 0.4105(3) 0.0411(8) Uani 1 1 d . . .
N7 N 0.94759(16) 0.6625(2) 0.3963(2) 0.0380(8) Uani 1 1 d . . .
C1 C 0.5000 0.3290(3) 0.2500 0.0333(12) Uani 1 2 d S . .
C2 C 0.5062(7) 0.4194(2) 0.2641(6) 0.032(2) Uani 0.50 1 d PGU A -1
C3 C 0.4988(6) 0.4679(4) 0.1879(5) 0.053(3) Uani 0.50 1 d PGU A -1
H3 H 0.4929 0.4438 0.1314 0.063 Uiso 0.50 1 calc PR A -1
C4 C 0.5004(4) 0.5523(4) 0.1962(4) 0.057(3) Uani 0.50 1 d PGU A -1
H4 H 0.4954 0.5847 0.1453 0.068 Uiso 0.50 1 calc PR A -1
C5 C 0.5093(5) 0.5882(2) 0.2807(5) 0.046(3) Uani 0.50 1 d PGU A -1
C6 C 0.5167(4) 0.5398(4) 0.3568(4) 0.057(3) Uani 0.50 1 d PGU A -1
H6 H 0.5227 0.5638 0.4133 0.069 Uiso 0.50 1 calc PR A -1
C7 C 0.5152(6) 0.4554(3) 0.3486(5) 0.050(3) Uani 0.50 1 d PGU A -1
H7 H 0.5201 0.4230 0.3995 0.061 Uiso 0.50 1 calc PR A -1
C8 C 0.4953(9) 0.7991(2) 0.2341(9) 0.029(3) Uani 0.50 1 d PGU A -1
C9 C 0.4677(7) 0.8457(6) 0.1515(7) 0.040(3) Uani 0.50 1 d PGU A -1
H9 H 0.4495 0.8204 0.0923 0.048 Uiso 0.50 1 calc PR A -1
C10 C 0.4674(10) 0.9302(6) 0.1574(10) 0.033(3) Uani 0.50 1 d PGU A -1
H10 H 0.4490 0.9614 0.1022 0.040 Uiso 0.50 1 calc PR A -1
C11 C 0.4946(14) 0.96807(18) 0.2459(13) 0.028(3) Uani 0.50 1 d PGU A -1
C12 C 0.5221(10) 0.9214(6) 0.3285(10) 0.038(3) Uani 0.50 1 d PGU A -1
H12 H 0.5403 0.9467 0.3877 0.045 Uiso 0.50 1 calc PR A -1
C13 C 0.5225(7) 0.8369(6) 0.3226(7) 0.040(3) Uani 0.50 1 d PGU A -1
H13 H 0.5409 0.8057 0.3779 0.048 Uiso 0.50 1 calc PR A -1
C14 C 0.5000 1.0590(3) 0.2500 0.0314(11) Uani 1 2 d S . .
C15 C 0.5946(2) 0.2075(3) 0.5764(3) 0.0463(11) Uani 1 1 d . . .
C16 C 0.6296(2) 0.2131(3) 0.6833(3) 0.0489(11) Uani 1 1 d . . .
C17 C 0.6543(3) 0.1430(4) 0.7375(3) 0.0622(14) Uani 1 1 d . . .
H17 H 0.6473 0.0928 0.7073 0.075 Uiso 1 1 calc R . .
C18 C 0.6887(3) 0.1467(4) 0.8351(4) 0.0667(15) Uani 1 1 d . . .
H18 H 0.7044 0.0993 0.8709 0.080 Uiso 1 1 calc R . .
C19 C 0.6998(2) 0.2215(4) 0.8796(3) 0.0637(15) Uani 1 1 d . . .
C20 C 0.6740(3) 0.2926(4) 0.8270(4) 0.0688(16) Uani 1 1 d . . .
H20 H 0.6800 0.3425 0.8577 0.083 Uiso 1 1 calc R . .
C21 C 0.6391(2) 0.2882(4) 0.7278(3) 0.0592(13) Uani 1 1 d . . .
H21 H 0.6224 0.3353 0.6918 0.071 Uiso 1 1 calc R . .
C22 C 0.6548(2) 0.3098(2) 0.4215(3) 0.0395(9) Uani 1 1 d . . .
H22 H 0.6391 0.3485 0.4492 0.047 Uiso 1 1 calc R . .
C23 C 0.6658(2) 0.1999(3) 0.3584(3) 0.0433(10) Uani 1 1 d . . .
H23 H 0.6589 0.1473 0.3340 0.052 Uiso 1 1 calc R . .
C24 C 0.7136(2) 0.2518(3) 0.3617(3) 0.0495(11) Uani 1 1 d . . .
H24 H 0.7451 0.2415 0.3406 0.059 Uiso 1 1 calc R . .
C25 C 0.7449(2) 0.3970(3) 0.4164(3) 0.0504(11) Uani 1 1 d . . .
H25A H 0.7921 0.3835 0.4452 0.061 Uiso 1 1 calc R . .
H25B H 0.7379 0.4315 0.4607 0.061 Uiso 1 1 calc R . .
C26 C 0.7265(2) 0.4443(3) 0.3261(3) 0.0428(10) Uani 1 1 d . . .
C27 C 0.6705(2) 0.4243(3) 0.2419(4) 0.0572(13) Uani 1 1 d . . .
H27 H 0.6428 0.3821 0.2413 0.069 Uiso 1 1 calc R . .
C28 C 0.6552(3) 0.4663(4) 0.1592(4) 0.0710(16) Uani 1 1 d . . .
H28 H 0.6175 0.4522 0.1032 0.085 Uiso 1 1 calc R . .
C29 C 0.6951(3) 0.5283(4) 0.1593(4) 0.0713(16) Uani 1 1 d . . .
H29 H 0.6850 0.5559 0.1031 0.086 Uiso 1 1 calc R . .
C30 C 0.7508(3) 0.5505(3) 0.2431(3) 0.0558(12) Uani 1 1 d . . .
H30 H 0.7776 0.5934 0.2426 0.067 Uiso 1 1 calc R . .
C31 C 0.7670(2) 0.5096(3) 0.3270(3) 0.0421(10) Uani 1 1 d . . .
C32 C 0.8275(2) 0.5325(3) 0.4193(3) 0.0496(11) Uani 1 1 d . . .
H32A H 0.8124 0.5483 0.4651 0.060 Uiso 1 1 calc R . .
H32B H 0.8558 0.4849 0.4442 0.060 Uiso 1 1 calc R . .
C33 C 0.9252(2) 0.5915(3) 0.4039(3) 0.0413(10) Uani 1 1 d . . .
H33 H 0.9459 0.5423 0.4046 0.050 Uiso 1 1 calc R . .
C34 C 0.9039(2) 0.7183(3) 0.3988(3) 0.0456(11) Uani 1 1 d . . .
H34 H 0.9078 0.7745 0.3953 0.055 Uiso 1 1 calc R . .
C35 C 0.8540(2) 0.6796(3) 0.4069(4) 0.0509(12) Uani 1 1 d . . .
H35 H 0.8176 0.7037 0.4096 0.061 Uiso 1 1 calc R . .

loop_
_atom_site_aniso_label
_atom_site_aniso_U_11
_atom_site_aniso_U_22
_atom_site_aniso_U_33
_atom_site_aniso_U_23
_atom_site_aniso_U_13
_atom_site_aniso_U_12
Co1 0.0279(3) 0.0278(3) 0.0312(3) -0.0019(3) 0.0156(2) -0.0055(3)
O1 0.0455(17) 0.0435(16) 0.0521(19) 0.0043(13) 0.0302(15) -0.0012(13)
O2 0.0499(18) 0.0402(16) 0.059(2) 0.0135(14) 0.0258(16) 0.0095(14)
O3 0.0558(19) 0.068(2) 0.0410(18) -0.0018(16) 0.0213(15) -0.0053(18)
O4 0.0474(18) 0.076(2) 0.0393(18) -0.0063(16) 0.0191(15) 0.0021(16)
N1 0.068(6) 0.032(4) 0.076(6) 0.002(5) 0.039(6) 0.005(5)
N2 0.068(7) 0.030(4) 0.081(12) -0.007(4) 0.056(11) -0.009(6)
N3 0.064(3) 0.117(5) 0.058(3) -0.016(3) 0.037(3) -0.026(3)
N4 0.0359(17) 0.0415(18) 0.0391(19) -0.0024(15) 0.0209(15) -0.0079(16)
N5 0.0348(18) 0.046(2) 0.049(2) -0.0003(16) 0.0230(17) -0.0121(16)
N6 0.0348(18) 0.0405(19) 0.053(2) -0.0003(16) 0.0244(17) -0.0085(15)
N7 0.0326(17) 0.0419(18) 0.044(2) 0.0024(15) 0.0211(15) -0.0083(16)
C1 0.028(3) 0.029(3) 0.045(3) 0.000 0.018(3) 0.000
C2 0.030(5) 0.028(3) 0.033(6) -0.003(4) 0.011(5) -0.001(4)
C3 0.068(7) 0.038(5) 0.054(6) -0.010(5) 0.030(6) -0.010(5)
C4 0.082(7) 0.040(5) 0.062(7) 0.014(5) 0.045(6) 0.000(5)
C5 0.061(6) 0.026(4) 0.060(7) -0.004(3) 0.037(6) -0.003(4)
C6 0.076(6) 0.038(5) 0.052(6) -0.014(4) 0.024(5) -0.001(4)
C7 0.057(6) 0.028(4) 0.055(6) -0.005(4) 0.016(5) 0.001(4)
C8 0.034(5) 0.024(3) 0.029(9) 0.003(3) 0.014(7) 0.005(4)
C9 0.050(6) 0.032(5) 0.034(6) -0.003(4) 0.016(5) 0.003(4)
C10 0.029(5) 0.031(5) 0.029(5) 0.000(4) 0.006(4) 0.009(4)
C11 0.023(7) 0.026(3) 0.032(4) 0.019(6) 0.011(4) 0.008(5)
C12 0.045(8) 0.028(5) 0.033(6) -0.005(4) 0.012(5) -0.011(5)
C13 0.045(6) 0.031(5) 0.030(6) 0.011(5) 0.006(5) 0.000(5)
C14 0.033(3) 0.029(3) 0.033(3) 0.000 0.017(2) 0.000
C15 0.035(2) 0.074(3) 0.035(2) -0.004(2) 0.020(2) -0.002(2)
C16 0.034(2) 0.081(3) 0.035(2) -0.006(2) 0.0184(19) -0.003(2)
C17 0.054(3) 0.092(4) 0.039(3) -0.002(3) 0.020(2) 0.005(3)
C18 0.060(3) 0.103(4) 0.036(3) 0.004(3) 0.021(2) 0.010(3)
C19 0.037(2) 0.122(5) 0.032(3) -0.002(3) 0.016(2) -0.016(3)
C20 0.058(3) 0.099(4) 0.052(3) -0.025(3) 0.028(3) -0.029(3)
C21 0.048(3) 0.086(4) 0.041(3) -0.009(3) 0.019(2) -0.017(3)
C22 0.036(2) 0.040(2) 0.046(2) -0.0065(18) 0.0225(19) -0.0130(18)
C23 0.041(2) 0.044(2) 0.052(3) -0.002(2) 0.027(2) 0.002(2)
C24 0.047(3) 0.054(3) 0.066(3) -0.003(2) 0.042(2) -0.002(2)
C25 0.041(2) 0.058(3) 0.053(3) 0.002(2) 0.023(2) -0.020(2)
C26 0.034(2) 0.049(2) 0.048(3) 0.0029(19) 0.021(2) -0.0090(19)
C27 0.044(3) 0.063(3) 0.055(3) 0.005(2) 0.015(2) -0.016(2)
C28 0.060(3) 0.082(4) 0.049(3) 0.006(3) 0.006(3) -0.017(3)
C29 0.080(4) 0.075(4) 0.047(3) 0.013(3) 0.019(3) -0.007(3)
C30 0.060(3) 0.054(3) 0.056(3) 0.010(2) 0.029(3) -0.011(2)
C31 0.039(2) 0.043(2) 0.050(3) 0.0017(19) 0.025(2) -0.0076(19)
C32 0.045(2) 0.053(3) 0.052(3) 0.004(2) 0.024(2) -0.019(2)
C33 0.033(2) 0.040(2) 0.053(3) 0.0016(19) 0.022(2) -0.0005(18)
C34 0.044(2) 0.036(2) 0.062(3) -0.0008(19) 0.028(2) -0.0025(19)
C35 0.046(3) 0.045(2) 0.074(3) -0.004(2) 0.039(3) -0.002(2)

loop_
_atom_type_symbol
_atom_type_description
_atom_type_scat_dispersion_real
_atom_type_scat_dispersion_imag
_atom_type_scat_source
C C 0.0181 0.0091 'International Tables Vol C Tables 4.2.6.8 and 6.1.1.4'
H H 0.0000 0.0000 'International Tables Vol C Tables 4.2.6.8 and 6.1.1.4'
N N 0.0311 0.0180 'International Tables Vol C Tables 4.2.6.8 and 6.1.1.4'
O O 0.0492 0.0322 'International Tables Vol C Tables 4.2.6.8 and 6.1.1.4'
Co Co -2.3653 3.6143 'International Tables Vol C Tables 4.2.6.8 and 6.1.1.4'

loop_
_geom_angle_atom_site_label_1
_geom_angle_atom_site_label_2
_geom_angle_atom_site_label_3
_geom_angle
_geom_angle_site_symmetry_1
_geom_angle_site_symmetry_3
O2 Co1 O1 115.84(13) 6_646 .
O2 Co1 N7 91.83(13) 6_646 3_445
O1 Co1 N7 88.99(12) . 3_445
O2 Co1 N4 90.36(12) 6_646 .
O1 Co1 N4 89.15(12) . .
N7 Co1 N4 177.59(13) 3_445 .
O2 Co1 O4 93.92(13) 6_646 .
O1 Co1 O4 150.17(13) . .
N7 Co1 O4 88.07(12) 3_445 .
N4 Co1 O4 92.78(12) . .
O2 Co1 O3 153.01(13) 6_646 .
O1 Co1 O3 91.06(13) . .
N7 Co1 O3 90.79(13) 3_445 .
N4 Co1 O3 87.70(12) . .
O4 Co1 O3 59.32(13) . .
C1 O1 Co1 129.5(2) . .
C14 O2 Co1 136.8(3) . 6_666
C15 O3 Co1 89.0(3) . .
C15 O4 Co1 90.7(3) . .
N2 N1 C5 111.2(9) . .
N1 N2 C8 115.7(9) . .
N3 N3 C19 112.8(7) 7_657 .
C22 N4 C23 106.3(3) . .
C22 N4 Co1 123.9(3) . .
C23 N4 Co1 129.1(3) . .
C22 N5 C24 106.5(3) . .
C22 N5 C25 126.9(4) . .
C24 N5 C25 126.5(4) . .
C33 N6 C35 106.3(3) . .
C33 N6 C32 127.0(4) . .
C35 N6 C32 126.6(4) . .
C33 N7 C34 106.5(3) . .
C33 N7 Co1 130.9(3) . 3
C34 N7 Co1 122.2(3) . 3
O1 C1 O1 125.6(5) 6_656 .
O1 C1 C2 122.2(5) 6_656 .
O1 C1 C2 111.9(5) . .
O1 C1 C2 111.9(5) 6_656 6_656
O1 C1 C2 122.2(5) . 6_656
C2 C1 C2 15.5(7) . 6_656
C3 C2 C7 120.0 . .
C3 C2 C1 118.2(6) . .
C7 C2 C1 121.7(6) . .
C2 C3 C4 120.0 . .
C2 C3 H3 120.0 . .
C4 C3 H3 120.0 . .
C5 C4 C3 120.0 . .
C5 C4 H4 120.0 . .
C3 C4 H4 120.0 . .
C4 C5 C6 120.0 . .
C4 C5 N1 125.0(6) . .
C6 C5 N1 114.9(6) . .
C7 C6 C5 120.0 . .
C7 C6 H6 120.0 . .
C5 C6 H6 120.0 . .
C6 C7 C2 120.0 . .
C6 C7 H7 120.0 . .
C2 C7 H7 120.0 . .
C9 C8 C13 120.0 . .
C9 C8 N2 117.8(10) . .
C13 C8 N2 122.2(10) . .
C10 C9 C8 120.0 . .
C10 C9 H9 120.0 . .
C8 C9 H9 120.0 . .
C11 C10 C9 120.0 . .
C11 C10 H10 120.0 . .
C9 C10 H10 120.0 . .
C10 C11 C12 120.0 . .
C10 C11 C14 118.6(11) . .
C12 C11 C14 121.1(11) . .
C13 C12 C11 120.0 . .
C13 C12 H12 120.0 . .
C11 C12 H12 120.0 . .
C12 C13 C8 120.0 . .
C12 C13 H13 120.0 . .
C8 C13 H13 120.0 . .
O2 C14 O2 125.2(5) . 6_656
O2 C14 C11 120.5(8) . 6_656
O2 C14 C11 114.2(8) 6_656 6_656
O2 C14 C11 114.2(8) . .
O2 C14 C11 120.5(8) 6_656 .
C11 C14 C11 8(2) 6_656 .
O4 C15 O3 121.0(4) . .
O4 C15 C16 119.4(4) . .
O3 C15 C16 119.5(4) . .
C21 C16 C17 119.9(4) . .
C21 C16 C15 120.3(5) . .
C17 C16 C15 119.8(5) . .
C18 C17 C16 121.0(6) . .
C18 C17 H17 119.5 . .
C16 C17 H17 119.5 . .
C17 C18 C19 119.3(6) . .
C17 C18 H18 120.4 . .
C19 C18 H18 120.4 . .
C18 C19 C20 120.9(5) . .
C18 C19 N3 113.7(6) . .
C20 C19 N3 125.4(6) . .
C19 C20 C21 119.4(5) . .
C19 C20 H20 120.3 . .
C21 C20 H20 120.3 . .
C16 C21 C20 119.5(5) . .
C16 C21 H21 120.2 . .
C20 C21 H21 120.2 . .
N4 C22 N5 111.3(4) . .
N4 C22 H22 124.3 . .
N5 C22 H22 124.3 . .
C24 C23 N4 109.4(4) . .
C24 C23 H23 125.3 . .
N4 C23 H23 125.3 . .
C23 C24 N5 106.5(4) . .
C23 C24 H24 126.8 . .
N5 C24 H24 126.8 . .
N5 C25 C26 113.9(4) . .
N5 C25 H25A 108.8 . .
C26 C25 H25A 108.8 . .
N5 C25 H25B 108.8 . .
C26 C25 H25B 108.8 . .
H25A C25 H25B 107.7 . .
C27 C26 C31 119.2(4) . .
C27 C26 C25 121.3(4) . .
C31 C26 C25 119.5(4) . .
C28 C27 C26 120.8(5) . .
C28 C27 H27 119.6 . .
C26 C27 H27 119.6 . .
C29 C28 C27 120.1(5) . .
C29 C28 H28 119.9 . .
C27 C28 H28 119.9 . .
C28 C29 C30 120.2(5) . .
C28 C29 H29 119.9 . .
C30 C29 H29 119.9 . .
C31 C30 C29 120.8(4) . .
C31 C30 H30 119.6 . .
C29 C30 H30 119.6 . .
C30 C31 C26 118.8(4) . .
C30 C31 C32 121.8(4) . .
C26 C31 C32 119.3(4) . .
N6 C32 C31 114.4(4) . .
N6 C32 H32A 108.7 . .
C31 C32 H32A 108.7 . .
N6 C32 H32B 108.7 . .
C31 C32 H32B 108.7 . .
H32A C32 H32B 107.6 . .
N7 C33 N6 111.0(4) . .
N7 C33 H33 124.5 . .
N6 C33 H33 124.5 . .
C35 C34 N7 109.5(4) . .
C35 C34 H34 125.3 . .
N7 C34 H34 125.3 . .
C34 C35 N6 106.6(4) . .
C34 C35 H35 126.7 . .
N6 C35 H35 126.7 . .

loop_
_geom_bond_atom_site_label_1
_geom_bond_atom_site_label_2
_geom_bond_distance
_geom_bond_site_symmetry_2
Co1 O2 2.023(3) 6_646
Co1 O1 2.033(3) .
Co1 N7 2.134(3) 3_445
Co1 N4 2.149(3) .
Co1 O4 2.197(3) .
Co1 O3 2.227(3) .
O1 C1 1.253(4) .
O2 C14 1.256(4) .
O2 Co1 2.023(3) 6_666
O3 C15 1.264(6) .
O4 C15 1.250(5) .
N1 N2 1.231(12) .
N1 C5 1.432(9) .
N2 C8 1.417(8) .
N3 N3 1.202(9) 7_657
N3 C19 1.451(7) .
N4 C22 1.305(5) .
N4 C23 1.360(5) .
N5 C22 1.351(5) .
N5 C24 1.365(6) .
N5 C25 1.460(5) .
N6 C33 1.359(5) .
N6 C35 1.361(5) .
N6 C32 1.455(5) .
N7 C33 1.298(5) .
N7 C34 1.358(6) .
N7 Co1 2.134(3) 3
C1 O1 1.253(4) 6_656
C1 C2 1.498(6) .
C1 C2 1.498(6) 6_656
C2 C3 1.3900 .
C2 C7 1.3900 .
C3 C4 1.3900 .
C3 H3 0.9300 .
C4 C5 1.3900 .
C4 H4 0.9300 .
C5 C6 1.3900 .
C6 C7 1.3900 .
C6 H6 0.9300 .
C7 H7 0.9300 .
C8 C9 1.3900 .
C8 C13 1.3900 .
C9 C10 1.3900 .
C9 H9 0.9300 .
C10 C11 1.3900 .
C10 H10 0.9300 .
C11 C12 1.3900 .
C11 C14 1.496(6) .
C12 C13 1.3900 .
C12 H12 0.9300 .
C13 H13 0.9300 .
C14 O2 1.256(4) 6_656
C14 C11 1.496(6) 6_656
C15 C16 1.504(6) .
C16 C21 1.386(7) .
C16 C17 1.389(7) .
C17 C18 1.374(7) .
C17 H17 0.9300 .
C18 C19 1.379(8) .
C18 H18 0.9300 .
C19 C20 1.394(8) .
C20 C21 1.397(7) .
C20 H20 0.9300 .
C21 H21 0.9300 .
C22 H22 0.9300 .
C23 C24 1.354(6) .
C23 H23 0.9300 .
C24 H24 0.9300 .
C25 C26 1.508(6) .
C25 H25A 0.9700 .
C25 H25B 0.9700 .
C26 C27 1.385(6) .
C26 C31 1.403(6) .
C27 C28 1.376(7) .
C27 H27 0.9300 .
C28 C29 1.356(8) .
C28 H28 0.9300 .
C29 C30 1.388(7) .
C29 H29 0.9300 .
C30 C31 1.381(6) .
C30 H30 0.9300 .
C31 C32 1.513(6) .
C32 H32A 0.9700 .
C32 H32B 0.9700 .
C33 H33 0.9300 .
C34 C35 1.349(6) .
C34 H34 0.9300 .
C35 H35 0.9300 .
